data_7028549
loop_
_publ_author_name
'Seth, Piya'
'Ghosh, Soumavo'
'Figuerola, Albert'
'Ghosh, Asutosh'

_publ_section_title
;
 Trinuclear heterometallic Cu(II)-Mn(II) complexes of a salen type Schiff
 base ligand: anion dependent variation of phenoxido bridging angles and
 magnetic coupling.
;
_journal_issue 3
_journal_name_full 'Dalton transactions (Cambridge, England : 2003)'
_journal_page_first 990
_journal_page_last 998
_journal_paper_doi 10.1039/c3dt52012a
_journal_volume 43
_journal_year 2014
_chemical_formula_sum 'C34 H32 Cu2 Mn N6 O10'
_chemical_formula_weight 866.70
_chemical_name_systematic
;
 ?
;
_space_group_IT_number 14
_symmetry_cell_setting monoclinic
_symmetry_space_group_name_Hall '-P 2ybc'
_symmetry_space_group_name_H-M 'P 1 21/c 1'
_atom_sites_solution_hydrogens geom
_atom_sites_solution_primary direct
_atom_sites_solution_secondary difmap
_audit_creation_method SHELXL-97
_cell_angle_alpha 90.000(5)
_cell_angle_beta 100.173(5)
_cell_angle_gamma 90.000(5)
_cell_formula_units_Z 2
_cell_length_a 9.135(5)
_cell_length_b 11.609(5)
_cell_length_c 16.358(5)
_cell_measurement_reflns_used 11241
_cell_measurement_temperature 293(2)
_cell_measurement_theta_max 25.3
_cell_measurement_theta_min 2.2
_cell_volume 1707.5(13)
_computing_cell_refinement 'Bruker SMART'
_computing_data_collection 'Bruker SMART'
_computing_data_reduction 'Bruker SAINT'
_computing_molecular_graphics 'Ortep-3 for windows (Farrugia, 1997)'
_computing_publication_material 'Platon99 (Spek, 1999)'
_computing_structure_refinement 'SHELXL-97 (Sheldrick, 1997)'
_computing_structure_solution 'SHELXS-97 (Sheldrick, 1997)'
_diffrn_ambient_temperature 293(2)
_diffrn_measured_fraction_theta_full 0.985
_diffrn_measured_fraction_theta_max 0.985
_diffrn_measurement_device_type 'CCD area detector'
_diffrn_measurement_method 'phi and omega scans'
_diffrn_radiation_monochromator graphite
_diffrn_radiation_source 'fine-focus sealed tube'
_diffrn_radiation_type MoK\a
_diffrn_radiation_wavelength 0.71073
_diffrn_reflns_av_R_equivalents 0.0787
_diffrn_reflns_av_sigmaI/netI 0.0734
_diffrn_reflns_limit_h_max 10
_diffrn_reflns_limit_h_min -10
_diffrn_reflns_limit_k_max 13
_diffrn_reflns_limit_k_min -12
_diffrn_reflns_limit_l_max 19
_diffrn_reflns_limit_l_min -19
_diffrn_reflns_number 11241
_diffrn_reflns_theta_full 25.31
_diffrn_reflns_theta_max 25.31
_diffrn_reflns_theta_min 2.16
_exptl_absorpt_coefficient_mu 1.667
_exptl_absorpt_correction_T_max 0.9517
_exptl_absorpt_correction_T_min 0.8922
_exptl_absorpt_correction_type empirical
_exptl_absorpt_process_details SADABS
_exptl_crystal_colour GREEN
_exptl_crystal_density_diffrn 1.686
_exptl_crystal_density_method 'not measured'
_exptl_crystal_description PLATE
_exptl_crystal_F_000 882
_exptl_crystal_size_max 0.07
_exptl_crystal_size_mid 0.05
_exptl_crystal_size_min 0.03
_refine_diff_density_max 0.967
_refine_diff_density_min -0.708
_refine_diff_density_rms 0.111
_refine_ls_extinction_method none
_refine_ls_goodness_of_fit_ref 0.984
_refine_ls_hydrogen_treatment mixed
_refine_ls_matrix_type full
_refine_ls_number_parameters 241
_refine_ls_number_reflns 3049
_refine_ls_number_restraints 0
_refine_ls_restrained_S_all 0.984
_refine_ls_R_factor_all 0.0778
_refine_ls_R_factor_gt 0.0530
_refine_ls_shift/su_max 0.000
_refine_ls_shift/su_mean 0.000
_refine_ls_structure_factor_coef Fsqd
_refine_ls_weighting_details 'calc w=1/[\s^2^(Fo^2^)+(0.0845P)^2^+0.0000P] where P=(Fo^2^+2Fc^2^)/3'
_refine_ls_weighting_scheme calc
_refine_ls_wR_factor_gt 0.1313
_refine_ls_wR_factor_ref 0.1452
_reflns_number_gt 2176
_reflns_number_total 3049
_reflns_threshold_expression >2sigma(I)
_cod_data_source_file c3dt52012a.txt
_cod_data_source_block 4_0m
_cod_depositor_comments
;
The following automatic conversions were performed:

'_symmetry_cell_setting' value 'Monoclinic' changed to 'monoclinic'
according to
/usr/data/users/saulius/automatic-downloads/current/RSC/lib/dictionaries/cif_core.dic
dictionary named 'cif_core.dic' version 2.4.2 from
2011-04-26.

'_exptl_absorpt_correction_type' value 'EMPIRICAL'
changed to 'empirical' according to
/usr/data/users/saulius/automatic-downloads/current/RSC/lib/dictionaries/cif_core.dic
dictionary named 'cif_core.dic' version 2.4.2 from 2011-04-26.

Automatic conversion script
Id: cif_fix_values 2281 2013-09-26 08:29:07Z andrius 
;
_cod_original_sg_symbol_H-M P21/c
_cod_database_code 7028549

loop_
_symmetry_equiv_pos_as_xyz
'x, y, z'
'-x, y+1/2, -z+1/2'
'-x, -y, -z'
'x, -y-1/2, z-1/2'

loop_
_atom_site_label
_atom_site_type_symbol
_atom_site_fract_x
_atom_site_fract_y
_atom_site_fract_z
_atom_site_U_iso_or_equiv
_atom_site_adp_type
_atom_site_occupancy
_atom_site_symmetry_multiplicity
_atom_site_calc_flag
_atom_site_refinement_flags
Cu1 Cu 0.73941(6) 0.18119(5) 0.06206(3) 0.0368(2) Uani 1 1 d .
Mn1 Mn 0.5000 0.0000 0.0000 0.0340(3) Uani 1 2 d S
O2 O 0.6953(3) 0.0761(3) -0.03193(18) 0.0383(8) Uani 1 1 d .
O1 O 0.6221(3) 0.0710(3) 0.11236(18) 0.0383(8) Uani 1 1 d .
O4 O 0.6309(4) -0.1611(3) 0.0351(2) 0.0521(9) Uani 1 1 d .
O3 O 0.4740(4) -0.2977(3) -0.0077(2) 0.0590(11) Uani 1 1 d .
N1 N 0.7485(4) 0.2840(3) 0.1575(3) 0.0403(10) Uani 1 1 d .
N2 N 0.9000(4) 0.2535(3) 0.0147(2) 0.0401(9) Uani 1 1 d .
N3 N 0.6004(5) -0.2664(4) 0.0249(2) 0.0449(10) Uani 1 1 d .
O5 O 0.6990(5) -0.3375(3) 0.0480(3) 0.0794(14) Uani 1 1 d .
C13 C 0.9286(5) 0.0933(4) -0.0789(3) 0.0392(11) Uani 1 1 d .
C8 C 0.7920(5) 0.0355(4) -0.0772(3) 0.0341(10) Uani 1 1 d .
C1 C 0.6274(5) 0.0538(4) 0.1937(3) 0.0363(11) Uani 1 1 d .
C12 C 1.0245(5) 0.0476(5) -0.1290(3) 0.0475(13) Uani 1 1 d .
H12 H 1.1147 0.0841 -0.1300 0.057 Uiso 1 1 calc R
C10 C 0.8559(6) -0.1046(5) -0.1745(3) 0.0500(13) Uani 1 1 d .
H14 H 0.8317 -0.1704 -0.2065 0.060 Uiso 1 1 calc R
C6 C 0.6659(5) 0.1443(4) 0.2508(3) 0.0389(11) Uani 1 1 d .
C9 C 0.7586(5) -0.0630(4) -0.1256(3) 0.0403(11) Uani 1 1 d .
H9 H 0.6694 -0.1014 -0.1251 0.048 Uiso 1 1 calc R
C7 C 0.7134(5) 0.2576(4) 0.2271(3) 0.0448(12) Uani 1 1 d .
H7 H 0.7186 0.3160 0.2664 0.054 Uiso 1 1 calc R
C16 C 0.9477(6) 0.4066(5) 0.1246(4) 0.0582(15) Uani 1 1 d .
H16A H 0.9874 0.4840 0.1337 0.070 Uiso 1 1 calc R
H16B H 1.0112 0.3557 0.1624 0.070 Uiso 1 1 calc R
C2 C 0.5931(5) -0.0530(5) 0.2230(3) 0.0468(13) Uani 1 1 d .
H2 H 0.5704 -0.1141 0.1861 0.056 Uiso 1 1 calc R
C15 C 0.7942(6) 0.4045(4) 0.1462(3) 0.0525(14) Uani 1 1 d .
H15A H 0.7936 0.4477 0.1969 0.063 Uiso 1 1 calc R
H15B H 0.7242 0.4404 0.1020 0.063 Uiso 1 1 calc R
C5 C 0.6589(6) 0.1247(5) 0.3346(3) 0.0570(15) Uani 1 1 d .
H5 H 0.6794 0.1852 0.3722 0.068 Uiso 1 1 calc R
C14 C 0.9687(5) 0.2006(4) -0.0363(3) 0.0434(13) Uani 1 1 d .
H10 H 1.0548 0.2357 -0.0470 0.052 Uiso 1 1 calc R
C3 C 0.5924(6) -0.0695(5) 0.3065(3) 0.0597(16) Uani 1 1 d .
H3 H 0.5711 -0.1421 0.3253 0.072 Uiso 1 1 calc R
C11 C 0.9894(6) -0.0486(5) -0.1759(3) 0.0513(14) Uani 1 1 d .
H11 H 1.0547 -0.0765 -0.2089 0.062 Uiso 1 1 calc R
C17 C 0.9556(6) 0.3716(5) 0.0372(3) 0.0577(15) Uani 1 1 d .
H17A H 0.8982 0.4259 -0.0006 0.069 Uiso 1 1 calc R
H17B H 1.0582 0.3767 0.0294 0.069 Uiso 1 1 calc R
C4 C 0.6231(6) 0.0203(6) 0.3626(3) 0.0634(17) Uani 1 1 d .
H4 H 0.6192 0.0092 0.4185 0.076 Uiso 1 1 calc R

loop_
_atom_site_aniso_label
_atom_site_aniso_U_11
_atom_site_aniso_U_22
_atom_site_aniso_U_33
_atom_site_aniso_U_23
_atom_site_aniso_U_13
_atom_site_aniso_U_12
Cu1 0.0373(4) 0.0339(4) 0.0381(4) -0.0034(2) 0.0035(3) -0.0108(2)
Mn1 0.0282(5) 0.0367(6) 0.0362(6) -0.0061(4) 0.0027(4) -0.0082(4)
O2 0.0347(18) 0.042(2) 0.0396(18) -0.0065(15) 0.0119(14) -0.0077(14)
O1 0.0419(19) 0.0389(19) 0.0334(18) -0.0057(14) 0.0050(14) -0.0108(14)
O4 0.045(2) 0.034(2) 0.073(2) -0.0081(18) -0.0027(18) -0.0032(16)
O3 0.043(2) 0.048(2) 0.077(3) -0.0024(19) -0.0126(19) -0.0091(17)
N1 0.036(2) 0.032(2) 0.052(3) -0.0046(19) 0.0029(19) -0.0044(17)
N2 0.037(2) 0.036(2) 0.046(2) 0.0077(19) 0.0029(18) -0.0103(18)
N3 0.043(2) 0.042(3) 0.049(2) 0.003(2) 0.0045(19) 0.002(2)
O5 0.053(2) 0.047(2) 0.131(4) 0.011(2) -0.003(2) 0.005(2)
C13 0.029(2) 0.046(3) 0.040(3) 0.012(2) 0.002(2) 0.002(2)
C8 0.026(2) 0.044(3) 0.032(2) 0.008(2) 0.0034(19) 0.002(2)
C1 0.027(2) 0.045(3) 0.036(3) 0.000(2) 0.0040(19) -0.004(2)
C12 0.028(3) 0.070(4) 0.046(3) 0.013(3) 0.010(2) 0.006(2)
C10 0.050(3) 0.053(3) 0.045(3) -0.001(2) 0.004(2) 0.012(3)
C6 0.029(2) 0.051(3) 0.036(3) -0.003(2) 0.0027(19) -0.002(2)
C9 0.038(3) 0.040(3) 0.042(3) -0.001(2) 0.003(2) 0.001(2)
C7 0.038(3) 0.043(3) 0.052(3) -0.016(3) 0.002(2) 0.003(2)
C16 0.057(4) 0.038(3) 0.078(4) -0.001(3) 0.004(3) -0.025(3)
C2 0.047(3) 0.050(3) 0.043(3) 0.001(3) 0.007(2) -0.014(3)
C15 0.059(3) 0.029(3) 0.066(4) -0.010(2) 0.001(3) -0.008(2)
C5 0.050(3) 0.077(4) 0.045(3) -0.009(3) 0.009(2) -0.011(3)
C14 0.029(3) 0.056(3) 0.045(3) 0.013(3) 0.006(2) -0.009(2)
C3 0.050(3) 0.070(4) 0.060(4) 0.016(3) 0.010(3) -0.011(3)
C11 0.038(3) 0.067(4) 0.049(3) 0.005(3) 0.011(2) 0.017(3)
C17 0.058(4) 0.048(3) 0.064(4) -0.002(3) 0.001(3) -0.021(3)
C4 0.055(4) 0.098(5) 0.037(3) 0.004(3) 0.007(3) -0.013(3)

loop_
_atom_type_symbol
_atom_type_description
_atom_type_scat_dispersion_real
_atom_type_scat_dispersion_imag
_atom_type_scat_source
C C 0.0033 0.0016 'International Tables Vol C Tables 4.2.6.8 and 6.1.1.4'
H H 0.0000 0.0000 'International Tables Vol C Tables 4.2.6.8 and 6.1.1.4'
N N 0.0061 0.0033 'International Tables Vol C Tables 4.2.6.8 and 6.1.1.4'
O O 0.0106 0.0060 'International Tables Vol C Tables 4.2.6.8 and 6.1.1.4'
Mn Mn 0.3368 0.7283 'International Tables Vol C Tables 4.2.6.8 and 6.1.1.4'
Cu Cu 0.3201 1.2651 'International Tables Vol C Tables 4.2.6.8 and 6.1.1.4'

loop_
_geom_angle_atom_site_label_1
_geom_angle_atom_site_label_2
_geom_angle_atom_site_label_3
_geom_angle
_geom_angle_site_symmetry_1
_geom_angle_site_symmetry_3
O1 Cu1 O2 82.48(12) . .
O1 Cu1 N1 90.73(15) . .
O2 Cu1 N1 170.41(14) . .
O1 Cu1 N2 162.71(15) . .
O2 Cu1 N2 91.23(15) . .
N1 Cu1 N2 97.14(17) . .
O1 Cu1 O3 93.15(13) . 3_655
O2 Cu1 O3 91.09(13) . 3_655
N1 Cu1 O3 82.49(14) . 3_655
N2 Cu1 O3 103.10(15) . 3_655
O1 Cu1 Mn1 43.60(8) . .
O2 Cu1 Mn1 43.54(9) . .
N1 Cu1 Mn1 127.49(11) . .
N2 Cu1 Mn1 134.40(12) . .
O3 Cu1 Mn1 77.30(9) 3_655 .
O2 Mn1 O2 180.0(2) . 3_655
O2 Mn1 O1 106.28(11) . 3_655
O2 Mn1 O1 73.72(11) 3_655 3_655
O2 Mn1 O1 73.72(11) . .
O2 Mn1 O1 106.28(11) 3_655 .
O1 Mn1 O1 180.00(18) 3_655 .
O2 Mn1 O4 91.31(13) . 3_655
O2 Mn1 O4 88.69(13) 3_655 3_655
O1 Mn1 O4 85.86(12) 3_655 3_655
O1 Mn1 O4 94.14(12) . 3_655
O2 Mn1 O4 88.69(13) . .
O2 Mn1 O4 91.31(13) 3_655 .
O1 Mn1 O4 94.14(12) 3_655 .
O1 Mn1 O4 85.86(12) . .
O4 Mn1 O4 180.0(3) 3_655 .
O2 Mn1 Cu1 141.08(8) . 3_655
O2 Mn1 Cu1 38.92(8) 3_655 3_655
O1 Mn1 Cu1 38.77(8) 3_655 3_655
O1 Mn1 Cu1 141.23(8) . 3_655
O4 Mn1 Cu1 99.81(9) 3_655 3_655
O4 Mn1 Cu1 80.19(9) . 3_655
O2 Mn1 Cu1 38.92(8) . .
O2 Mn1 Cu1 141.08(8) 3_655 .
O1 Mn1 Cu1 141.23(8) 3_655 .
O1 Mn1 Cu1 38.77(8) . .
O4 Mn1 Cu1 80.19(9) 3_655 .
O4 Mn1 Cu1 99.81(9) . .
Cu1 Mn1 Cu1 180.000(15) 3_655 .
C8 O2 Cu1 126.4(3) . .
C8 O2 Mn1 130.7(3) . .
Cu1 O2 Mn1 97.54(13) . .
C1 O1 Cu1 126.4(3) . .
C1 O1 Mn1 135.9(3) . .
Cu1 O1 Mn1 97.63(13) . .
N3 O4 Mn1 133.0(3) . .
N3 O3 Cu1 128.8(3) . 3_655
C7 N1 C15 117.5(4) . .
C7 N1 Cu1 125.8(3) . .
C15 N1 Cu1 116.7(3) . .
C14 N2 C17 114.7(4) . .
C14 N2 Cu1 122.4(3) . .
C17 N2 Cu1 122.9(3) . .
O5 N3 O3 120.8(4) . .
O5 N3 O4 118.5(4) . .
O3 N3 O4 120.7(4) . .
C12 C13 C8 118.3(5) . .
C12 C13 C14 118.5(4) . .
C8 C13 C14 123.1(4) . .
O2 C8 C9 120.3(4) . .
O2 C8 C13 120.9(4) . .
C9 C8 C13 118.7(4) . .
O1 C1 C2 120.5(4) . .
O1 C1 C6 120.6(4) . .
C2 C1 C6 118.9(4) . .
C11 C12 C13 122.0(5) . .
C9 C10 C11 120.2(5) . .
C5 C6 C1 118.6(5) . .
C5 C6 C7 118.3(5) . .
C1 C6 C7 123.2(4) . .
C10 C9 C8 121.1(5) . .
N1 C7 C6 126.1(4) . .
C17 C16 C15 115.0(5) . .
C3 C2 C1 120.5(5) . .
N1 C15 C16 109.9(4) . .
C4 C5 C6 122.1(5) . .
N2 C14 C13 128.0(4) . .
C2 C3 C4 121.0(5) . .
C12 C11 C10 119.7(5) . .
N2 C17 C16 114.5(4) . .
C5 C4 C3 118.8(5) . .

loop_
_geom_bond_atom_site_label_1
_geom_bond_atom_site_label_2
_geom_bond_distance
_geom_bond_site_symmetry_2
Cu1 O1 1.942(3) .
Cu1 O2 1.948(3) .
Cu1 N1 1.956(4) .
Cu1 N2 1.964(4) .
Cu1 O3 2.410(4) 3_655
Cu1 Mn1 3.0747(11) .
Mn1 O2 2.137(3) .
Mn1 O2 2.137(3) 3_655
Mn1 O1 2.139(3) 3_655
Mn1 O1 2.139(3) .
Mn1 O4 2.240(3) 3_655
Mn1 O4 2.240(3) .
Mn1 Cu1 3.0747(11) 3_655
O2 C8 1.334(5) .
O1 C1 1.338(5) .
O4 N3 1.258(5) .
O3 N3 1.237(5) .
O3 Cu1 2.410(4) 3_655
N1 C7 1.273(6) .
N1 C15 1.480(6) .
N2 C14 1.286(6) .
N2 C17 1.485(6) .
N3 O5 1.231(5) .
C13 C12 1.405(7) .
C13 C8 1.422(6) .
C13 C14 1.442(7) .
C8 C9 1.394(6) .
C1 C2 1.385(7) .
C1 C6 1.409(6) .
C12 C11 1.361(7) .
C10 C9 1.383(7) .
C10 C11 1.386(7) .
C6 C5 1.403(7) .
C6 C7 1.459(7) .
C16 C17 1.500(8) .
C16 C15 1.505(8) .
C2 C3 1.380(7) .
C5 C4 1.356(8) .
C3 C4 1.385(8) .
